data_7229615
loop_
_publ_author_name
'Okamura, Naoki'
'Maeda, Takeshi'
'Fujiwara, Hideki'
'Soman, Anjaly'
'Unni, K. N. Narayanan'
'Ajayaghosh, Ayyappanpillai'
'Yagi, Shigeyuki'

_publ_section_title
;
 Photokinetic study on remarkable excimer phosphorescence from
 heteroleptic cyclometalated platinum(ii) complexes bearing a benzoylated
 2-phenylpyridinate ligand.
;
_journal_issue 1
_journal_name_full 'Physical chemistry chemical physics : PCCP'
_journal_page_first 542
_journal_page_last 552
_journal_paper_doi 10.1039/c7cp06944h
_journal_volume 20
_journal_year 2017
_chemical_formula_moiety 'C23 H19 N O3 Pt '
_chemical_formula_sum 'C23 H19 N O3 Pt'
_chemical_formula_weight 552.50
_space_group_IT_number 14
_space_group_name_Hall '-P 2ybc'
_space_group_name_H-M_alt 'P 1 21/c 1'
_symmetry_cell_setting monoclinic
_symmetry_Int_Tables_number 14
_symmetry_space_group_name_Hall '-P 2ybc'
_symmetry_space_group_name_H-M 'P 1 21/c 1'
_audit_update_record
;
2017-10-05 deposited with the CCDC.
2017-11-24 downloaded from the CCDC.
;
_cell_angle_alpha 90.0000
_cell_angle_beta 94.639(2)
_cell_angle_gamma 90.0000
_cell_formula_units_Z 4
_cell_length_a 14.133(2)
_cell_length_b 8.6154(13)
_cell_length_c 16.031(2)
_cell_measurement_reflns_used 6161
_cell_measurement_temperature 298.1
_cell_measurement_theta_max 30.7
_cell_measurement_theta_min 2.4
_cell_volume 1945.6(5)
_computing_cell_refinement CrystalClear
_computing_data_collection CrystalClear
_computing_data_reduction CrystalStructure
_computing_publication_material 'CrystalStructure 3.8'
_computing_structure_refinement CRYSTALS
_computing_structure_solution SIR92
_diffrn_ambient_temperature 298.1
_diffrn_detector_area_resol_mean 7.31
_diffrn_measured_fraction_theta_full 0.869
_diffrn_measured_fraction_theta_max 0.869
_diffrn_measurement_device_type 'Rigaku Mercury'
_diffrn_measurement_method \w
_diffrn_radiation_type 'Mo K\a'
_diffrn_radiation_wavelength 0.71075
_diffrn_reflns_av_R_equivalents 0.027
_diffrn_reflns_limit_h_max 17
_diffrn_reflns_limit_h_min -19
_diffrn_reflns_limit_k_max 11
_diffrn_reflns_limit_k_min -10
_diffrn_reflns_limit_l_max 22
_diffrn_reflns_limit_l_min -16
_diffrn_reflns_number 16271
_diffrn_reflns_theta_full 30.73
_diffrn_reflns_theta_max 30.73
_exptl_absorpt_coefficient_mu 7.207
_exptl_absorpt_correction_T_max 1.000
_exptl_absorpt_correction_T_min 0.512
_exptl_absorpt_correction_type multi-scan
_exptl_absorpt_process_details 'ABSCOR (Rigaku, 1995)'
_exptl_crystal_colour yellow
_exptl_crystal_density_diffrn 1.886
_exptl_crystal_density_method 'not measured'
_exptl_crystal_description prism
_exptl_crystal_F_000 1064.00
_exptl_crystal_size_max 0.50
_exptl_crystal_size_mid 0.40
_exptl_crystal_size_min 0.20
_refine_diff_density_max 2.43
_refine_diff_density_min -1.84
_refine_ls_extinction_method none
_refine_ls_goodness_of_fit_ref 1.073
_refine_ls_hydrogen_treatment refall
_refine_ls_number_parameters 272
_refine_ls_number_reflns 4379
_refine_ls_R_factor_gt 0.0339
_refine_ls_shift/su_max 0.0000
_refine_ls_structure_factor_coef F
_refine_ls_weighting_details
;
    Chebychev polynomial with 3 parameters (Carruthers & Watkin, 1979)
    4.8288    4.4915    1.0057
;
_refine_ls_weighting_scheme calc
_refine_ls_wR_factor_ref 0.0369
_reflns_number_gt 4379
_reflns_number_total 5269
_reflns_threshold_expression F^2^>2.0\s(F^2^)
_cod_data_source_file c7cp06944h2.cif
_cod_data_source_block '__Pt-1a'
_cod_depositor_comments 'Adding full bibliography for 7229615--7229617.cif.'
_cod_original_cell_volume 1945.5(5)
_cod_original_formula_sum 'C23 H19 N O3 Pt '
_cod_database_code 7229615

loop_
_symmetry_equiv_pos_site_id
_symmetry_equiv_pos_as_xyz
1 +X,+Y,+Z
2 -X,1/2+Y,1/2-Z
3 -X,-Y,-Z
4 +X,1/2-Y,1/2+Z

loop_
_atom_site_label
_atom_site_type_symbol
_atom_site_fract_x
_atom_site_fract_y
_atom_site_fract_z
_atom_site_U_iso_or_equiv
_atom_site_adp_type
_atom_site_occupancy
_atom_site_symmetry_multiplicity
_atom_site_calc_flag
_atom_site_refinement_flags
Pt(1) Pt 0.099880(10) 0.19264(2) 0.460450(10) 0.03439(4) Uani 1.00 1 d .
O(1) O 0.2319(2) 0.1328(4) 0.4198(2) 0.0511(9) Uani 1.00 1 d .
O(2) O 0.1595(2) 0.3124(4) 0.5576(2) 0.0482(9) Uani 1.00 1 d .
O(3) O -0.3841(2) 0.2944(5) 0.4661(2) 0.0623(12) Uani 1.00 1 d .
N(1) N 0.0285(2) 0.0714(4) 0.3705(2) 0.0367(8) Uani 1.00 1 d .
C(1) C -0.0294(3) 0.2394(5) 0.4899(2) 0.0341(9) Uani 1.00 1 d .
C(2) C -0.0560(3) 0.3351(5) 0.5535(2) 0.0429(11) Uani 1.00 1 d .
C(3) C -0.1513(3) 0.3555(6) 0.5670(3) 0.0441(11) Uani 1.00 1 d .
C(4) C -0.2226(3) 0.2804(5) 0.5166(2) 0.0400(11) Uani 1.00 1 d .
C(5) C -0.1968(3) 0.1842(5) 0.4523(2) 0.0377(10) Uani 1.00 1 d .
C(6) C -0.1020(3) 0.1644(4) 0.4393(2) 0.0330(9) Uani 1.00 1 d .
C(7) C -0.0675(3) 0.0678(4) 0.3723(2) 0.0347(9) Uani 1.00 1 d .
C(8) C -0.1226(3) -0.0185(5) 0.3132(2) 0.0438(11) Uani 1.00 1 d .
C(9) C -0.0801(4) -0.0970(5) 0.2513(3) 0.0511(13) Uani 1.00 1 d .
C(10) C 0.0175(4) -0.0910(6) 0.2498(3) 0.0546(14) Uani 1.00 1 d .
C(11) C 0.0697(3) -0.0073(5) 0.3106(3) 0.0470(12) Uani 1.00 1 d .
C(12) C -0.3247(3) 0.3083(5) 0.5260(2) 0.0415(11) Uani 1.00 1 d .
C(13) C -0.3546(3) 0.3560(5) 0.6093(2) 0.0395(10) Uani 1.00 1 d .
C(14) C -0.3220(3) 0.2778(6) 0.6810(3) 0.0488(13) Uani 1.00 1 d .
C(15) C -0.3555(4) 0.3160(7) 0.7574(3) 0.0600(17) Uani 1.00 1 d .
C(16) C -0.4198(4) 0.4355(9) 0.7619(4) 0.072(2) Uani 1.00 1 d .
C(17) C -0.4531(4) 0.5128(9) 0.6909(4) 0.075(2) Uani 1.00 1 d .
C(18) C -0.4222(4) 0.4713(7) 0.6132(3) 0.0570(15) Uani 1.00 1 d .
C(19) C 0.3101(3) 0.1655(6) 0.4610(3) 0.0518(14) Uani 1.00 1 d .
C(20) C 0.3966(4) 0.1066(8) 0.4223(5) 0.077(2) Uani 1.00 1 d .
C(21) C 0.3205(4) 0.2488(8) 0.5355(4) 0.0624(17) Uani 1.00 1 d .
C(22) C 0.2483(4) 0.3162(6) 0.5784(3) 0.0517(14) Uani 1.00 1 d .
C(23) C 0.2752(4) 0.4041(9) 0.6575(4) 0.076(2) Uani 1.00 1 d .
H(1) H -0.0084 0.3870 0.5883 0.051 Uiso 1.00 1 c R
H(2) H -0.1681 0.4213 0.6110 0.053 Uiso 1.00 1 c R
H(3) H -0.2443 0.1326 0.4172 0.045 Uiso 1.00 1 c R
H(4) H -0.1895 -0.0231 0.3155 0.052 Uiso 1.00 1 c R
H(5) H -0.1174 -0.1547 0.2102 0.061 Uiso 1.00 1 c R
H(6) H 0.0480 -0.1436 0.2073 0.066 Uiso 1.00 1 c R
H(7) H 0.1369 -0.0056 0.3106 0.057 Uiso 1.00 1 c R
H(8) H -0.2762 0.1976 0.6781 0.058 Uiso 1.00 1 c R
H(9) H -0.3348 0.2595 0.8064 0.072 Uiso 1.00 1 c R
H(10) H -0.4409 0.4643 0.8145 0.088 Uiso 1.00 1 c R
H(11) H -0.4973 0.5952 0.6946 0.091 Uiso 1.00 1 c R
H(12) H -0.4474 0.5216 0.5636 0.069 Uiso 1.00 1 c R
H(13) H 0.4181 0.1830 0.3855 0.093 Uiso 1.00 1 c R
H(14) H 0.4454 0.0850 0.4650 0.093 Uiso 1.00 1 c R
H(15) H 0.3809 0.0144 0.3918 0.093 Uiso 1.00 1 c R
H(16) H 0.3835 0.2613 0.5601 0.075 Uiso 1.00 1 c R
H(17) H 0.2761 0.3355 0.7040 0.090 Uiso 1.00 1 c R
H(18) H 0.3362 0.4490 0.6549 0.090 Uiso 1.00 1 c R
H(19) H 0.2298 0.4838 0.6639 0.090 Uiso 1.00 1 c R

loop_
_atom_site_aniso_label
_atom_site_aniso_U_11
_atom_site_aniso_U_22
_atom_site_aniso_U_33
_atom_site_aniso_U_12
_atom_site_aniso_U_13
_atom_site_aniso_U_23
Pt(1) 0.03568(10) 0.03425(10) 0.03335(9) -0.00239(6) 0.00347(6) 0.00399(6)
O(1) 0.0379(17) 0.057(2) 0.059(2) -0.0019(15) 0.0090(15) -0.0047(17)
O(2) 0.0458(18) 0.058(2) 0.0408(17) -0.0140(15) 0.0036(14) -0.0059(14)
O(3) 0.0423(19) 0.100(3) 0.0433(19) 0.0034(19) -0.0058(15) -0.0142(19)
N(1) 0.0474(19) 0.0289(16) 0.0338(16) 0.0006(14) 0.0040(14) 0.0009(13)
C(1) 0.035(2) 0.0345(19) 0.0327(18) -0.0043(16) 0.0022(15) 0.0040(15)
C(2) 0.042(2) 0.050(2) 0.037(2) -0.012(2) 0.0038(17) -0.0107(19)
C(3) 0.043(2) 0.049(2) 0.041(2) -0.005(2) 0.0077(18) -0.0124(19)
C(4) 0.038(2) 0.049(2) 0.0330(19) 0.0013(18) 0.0032(16) -0.0012(17)
C(5) 0.037(2) 0.043(2) 0.0321(19) -0.0046(17) -0.0021(15) 0.0003(16)
C(6) 0.039(2) 0.0313(18) 0.0288(17) 0.0001(15) -0.0001(14) 0.0006(14)
C(7) 0.043(2) 0.0289(18) 0.0323(17) 0.0026(16) 0.0026(15) 0.0042(14)
C(8) 0.049(2) 0.041(2) 0.040(2) 0.0001(19) -0.0020(18) -0.0032(18)
C(9) 0.071(3) 0.039(2) 0.043(2) 0.003(2) -0.004(2) -0.0105(19)
C(10) 0.072(3) 0.047(2) 0.046(2) 0.011(2) 0.009(2) -0.011(2)
C(11) 0.052(2) 0.043(2) 0.048(2) 0.009(2) 0.012(2) -0.0040(19)
C(12) 0.038(2) 0.049(2) 0.037(2) -0.0013(18) -0.0001(17) 0.0012(17)
C(13) 0.0300(19) 0.048(2) 0.040(2) -0.0046(18) 0.0038(16) -0.0004(18)
C(14) 0.045(2) 0.056(2) 0.045(2) -0.004(2) -0.002(2) 0.005(2)
C(15) 0.062(3) 0.078(4) 0.040(2) -0.019(2) 0.007(2) 0.002(2)
C(16) 0.068(3) 0.097(5) 0.056(3) -0.023(3) 0.028(2) -0.019(3)
C(17) 0.061(3) 0.079(4) 0.087(4) 0.003(3) 0.026(3) -0.018(3)
C(18) 0.050(2) 0.064(3) 0.058(3) 0.011(2) 0.005(2) 0.002(2)
C(19) 0.038(2) 0.048(2) 0.070(3) -0.005(2) 0.007(2) 0.007(2)
C(20) 0.040(2) 0.077(4) 0.116(5) -0.001(2) 0.011(3) -0.016(4)
C(21) 0.043(2) 0.072(3) 0.072(3) -0.012(2) 0.002(2) -0.002(3)
C(22) 0.048(2) 0.061(3) 0.046(2) -0.019(2) 0.001(2) 0.002(2)
C(23) 0.058(3) 0.106(5) 0.061(3) -0.025(3) -0.005(2) -0.015(3)

loop_
_atom_type_symbol
_atom_type_description
_atom_type_scat_dispersion_real
_atom_type_scat_dispersion_imag
_atom_type_scat_source
C C 0.003 0.002
;
International Tables for Crystallography
(1992, Vol. C, Tables 4.2.6.8 and 6.1.1.4)
;
H H 0.000 0.000
;
International Tables for Crystallography
(1992, Vol. C, Table 6.1.1.4)
;
N N 0.006 0.003
;
International Tables for Crystallography
(1992, Vol. C, Tables 4.2.6.8 and 6.1.1.4)
;
O O 0.011 0.006
;
International Tables for Crystallography
(1992, Vol. C, Tables 4.2.6.8 and 6.1.1.4)
;
Pt Pt -1.703 8.390
;
International Tables for Crystallography
(1992, Vol. C, Tables 4.2.6.8 and 6.1.1.4)
;

loop_
_geom_angle_atom_site_label_1
_geom_angle_atom_site_label_2
_geom_angle_atom_site_label_3
_geom_angle
_geom_angle_publ_flag
O(1) Pt(1) O(2) 92.28(14) yes
O(1) Pt(1) N(1) 93.31(15) yes
O(1) Pt(1) C(1) 174.94(15) yes
O(2) Pt(1) N(1) 173.94(15) yes
O(2) Pt(1) C(1) 92.77(15) yes
N(1) Pt(1) C(1) 81.65(16) yes
Pt(1) O(1) C(19) 122.9(3) yes
Pt(1) O(2) C(22) 124.2(3) yes
Pt(1) N(1) C(7) 116.4(2) yes
Pt(1) N(1) C(11) 123.9(3) yes
C(7) N(1) C(11) 119.6(3) yes
Pt(1) C(1) C(2) 127.7(3) yes
Pt(1) C(1) C(6) 114.5(3) yes
C(2) C(1) C(6) 117.8(4) yes
C(1) C(2) C(3) 120.9(4) yes
C(2) C(3) C(4) 120.8(4) yes
C(3) C(4) C(5) 118.9(4) yes
C(3) C(4) C(12) 121.9(4) yes
C(5) C(4) C(12) 119.1(4) yes
C(4) C(5) C(6) 119.9(3) yes
C(1) C(6) C(5) 121.7(3) yes
C(1) C(6) C(7) 114.2(3) yes
C(5) C(6) C(7) 124.1(3) yes
N(1) C(7) C(6) 113.1(3) yes
N(1) C(7) C(8) 120.1(3) yes
C(6) C(7) C(8) 126.8(4) yes
C(7) C(8) C(9) 120.0(4) yes
C(8) C(9) C(10) 119.2(4) yes
C(9) C(10) C(11) 119.0(5) yes
N(1) C(11) C(10) 122.1(4) yes
O(3) C(12) C(4) 121.0(4) yes
O(3) C(12) C(13) 120.0(4) yes
C(4) C(12) C(13) 119.0(3) yes
C(12) C(13) C(14) 120.8(4) yes
C(12) C(13) C(18) 119.0(4) yes
C(14) C(13) C(18) 119.9(4) yes
C(13) C(14) C(15) 120.3(5) yes
C(14) C(15) C(16) 119.7(5) yes
C(15) C(16) C(17) 120.3(6) yes
C(16) C(17) C(18) 120.3(6) yes
C(13) C(18) C(17) 119.3(5) yes
O(1) C(19) C(20) 114.4(5) yes
O(1) C(19) C(21) 125.9(5) yes
C(20) C(19) C(21) 119.7(5) yes
C(19) C(21) C(22) 127.2(5) yes
O(2) C(22) C(21) 127.1(5) yes
O(2) C(22) C(23) 114.3(5) yes
C(21) C(22) C(23) 118.7(5) yes
C(1) C(2) H(1) 119.4 no
C(3) C(2) H(1) 119.8 no
C(2) C(3) H(2) 119.6 no
C(4) C(3) H(2) 119.6 no
C(4) C(5) H(3) 120.1 no
C(6) C(5) H(3) 120.0 no
C(7) C(8) H(4) 119.9 no
C(9) C(8) H(4) 120.1 no
C(8) C(9) H(5) 120.5 no
C(10) C(9) H(5) 120.4 no
C(9) C(10) H(6) 120.4 no
C(11) C(10) H(6) 120.6 no
N(1) C(11) H(7) 118.9 no
C(10) C(11) H(7) 119.0 no
C(13) C(14) H(8) 119.8 no
C(15) C(14) H(8) 119.9 no
C(14) C(15) H(9) 120.2 no
C(16) C(15) H(9) 120.0 no
C(15) C(16) H(10) 119.7 no
C(17) C(16) H(10) 120.0 no
C(16) C(17) H(11) 119.7 no
C(18) C(17) H(11) 120.0 no
C(13) C(18) H(12) 120.3 no
C(17) C(18) H(12) 120.4 no
C(19) C(20) H(13) 109.5 no
C(19) C(20) H(14) 109.6 no
C(19) C(20) H(15) 109.3 no
H(13) C(20) H(14) 109.5 no
H(13) C(20) H(15) 109.5 no
H(14) C(20) H(15) 109.5 no
C(19) C(21) H(16) 116.4 no
C(22) C(21) H(16) 116.4 no
C(22) C(23) H(17) 109.6 no
C(22) C(23) H(18) 109.6 no
C(22) C(23) H(19) 109.2 no
H(17) C(23) H(18) 109.5 no
H(17) C(23) H(19) 109.5 no
H(18) C(23) H(19) 109.5 no

loop_
_geom_bond_atom_site_label_1
_geom_bond_atom_site_label_2
_geom_bond_distance
_geom_bond_publ_flag
Pt(1) O(1) 2.090(3) yes
Pt(1) O(2) 1.997(3) yes
Pt(1) N(1) 1.989(3) yes
Pt(1) C(1) 1.965(4) yes
O(1) C(19) 1.272(6) yes
O(2) C(22) 1.273(6) yes
O(3) C(12) 1.230(5) yes
N(1) C(7) 1.359(5) yes
N(1) C(11) 1.345(6) yes
C(1) C(2) 1.386(6) yes
C(1) C(6) 1.412(5) yes
C(2) C(3) 1.393(6) yes
C(3) C(4) 1.398(6) yes
C(4) C(5) 1.395(6) yes
C(4) C(12) 1.482(6) yes
C(5) C(6) 1.383(6) yes
C(6) C(7) 1.473(5) yes
C(7) C(8) 1.392(6) yes
C(8) C(9) 1.378(7) yes
C(9) C(10) 1.382(8) yes
C(10) C(11) 1.378(7) yes
C(12) C(13) 1.491(6) yes
C(13) C(14) 1.379(6) yes
C(13) C(18) 1.383(7) yes
C(14) C(15) 1.388(8) yes
C(15) C(16) 1.379(9) yes
C(16) C(17) 1.369(9) yes
C(17) C(18) 1.399(9) yes
C(19) C(20) 1.503(8) yes
C(19) C(21) 1.392(8) yes
C(21) C(22) 1.401(8) yes
C(22) C(23) 1.500(8) yes
C(2) H(1) 0.950 no
C(3) H(2) 0.950 no
C(5) H(3) 0.950 no
C(8) H(4) 0.950 no
C(9) H(5) 0.950 no
C(10) H(6) 0.950 no
C(11) H(7) 0.950 no
C(14) H(8) 0.950 no
C(15) H(9) 0.950 no
C(16) H(10) 0.950 no
C(17) H(11) 0.950 no
C(18) H(12) 0.950 no
C(20) H(13) 0.950 no
C(20) H(14) 0.950 no
C(20) H(15) 0.950 no
C(21) H(16) 0.950 no
C(23) H(17) 0.950 no
C(23) H(18) 0.950 no
C(23) H(19) 0.950 no

loop_
_geom_contact_atom_site_label_1
_geom_contact_atom_site_label_2
_geom_contact_distance
_geom_contact_site_symmetry_2
Pt(1) C(5) 3.750(4) 3_556
Pt(1) C(6) 3.469(4) 3_556
Pt(1) C(7) 3.554(4) 3_556
O(1) C(4) 3.709(6) 3_556
O(1) C(5) 3.475(5) 3_556
O(2) C(2) 3.757(5) 3_566
O(2) C(3) 3.486(6) 3_566
O(2) C(7) 3.731(5) 3_556
O(2) C(8) 3.339(6) 3_556
O(3) C(15) 3.533(6) 4_554
O(3) C(17) 3.667(8) 3_466
O(3) C(18) 3.552(7) 3_466
O(3) C(20) 3.516(7) 1_455
O(3) C(23) 3.680(8) 3_566
N(1) C(1) 3.489(5) 3_556
N(1) C(2) 3.718(6) 3_556
N(1) C(6) 3.740(5) 3_556
N(1) C(9) 3.569(6) 2_555
N(1) C(10) 3.521(6) 2_555
C(1) N(1) 3.489(5) 3_556
C(1) C(7) 3.643(5) 3_556
C(2) O(2) 3.757(5) 3_566
C(2) N(1) 3.718(6) 3_556
C(2) C(2) 3.737(7) 3_566
C(2) C(10) 3.793(7) 3_556
C(2) C(11) 3.581(6) 3_556
C(3) O(2) 3.486(6) 3_566
C(3) C(9) 3.686(6) 4_555
C(3) C(11) 3.716(7) 3_556
C(4) O(1) 3.709(6) 3_556
C(4) C(22) 3.800(7) 3_566
C(5) Pt(1) 3.750(4) 3_556
C(5) O(1) 3.475(5) 3_556
C(5) C(15) 3.695(7) 4_554
C(5) C(19) 3.733(7) 3_556
C(6) Pt(1) 3.469(4) 3_556
C(6) N(1) 3.740(5) 3_556
C(7) Pt(1) 3.554(4) 3_556
C(7) O(2) 3.731(5) 3_556
C(7) C(1) 3.643(5) 3_556
C(7) C(10) 3.632(6) 2_555
C(8) O(2) 3.339(6) 3_556
C(8) C(15) 3.769(8) 4_554
C(8) C(22) 3.641(7) 3_556
C(9) N(1) 3.569(6) 2_545
C(9) C(3) 3.686(6) 4_554
C(9) C(11) 3.678(7) 2_545
C(10) N(1) 3.521(6) 2_545
C(10) C(2) 3.793(7) 3_556
C(10) C(7) 3.632(6) 2_545
C(11) C(2) 3.581(6) 3_556
C(11) C(3) 3.716(7) 3_556
C(11) C(9) 3.678(7) 2_555
C(15) O(3) 3.533(6) 4_555
C(15) C(5) 3.695(7) 4_555
C(15) C(8) 3.769(8) 4_555
C(17) O(3) 3.667(8) 3_466
C(18) O(3) 3.552(7) 3_466
C(18) C(19) 3.744(8) 3_566
C(18) C(20) 3.703(9) 3_566
C(18) C(21) 3.758(9) 3_566
C(19) C(5) 3.733(7) 3_556
C(19) C(18) 3.744(8) 3_566
C(20) O(3) 3.516(7) 1_655
C(20) C(18) 3.703(9) 3_566
C(21) C(18) 3.758(9) 3_566
C(22) C(4) 3.800(7) 3_566
C(22) C(8) 3.641(7) 3_556
C(23) O(3) 3.680(8) 3_566
Pt(1) H(2) 3.672 3_566
Pt(1) H(5) 3.063 2_555
Pt(1) H(6) 3.560 2_555
O(1) H(3) 3.466 3_556
O(1) H(5) 3.125 2_555
O(1) H(8) 3.334 3_556
O(1) H(17) 3.575 4_554
O(2) H(2) 3.555 3_566
O(2) H(4) 3.223 3_556
O(3) H(9) 2.747 4_554
O(3) H(10) 3.347 4_554
O(3) H(11) 3.107 3_466
O(3) H(12) 2.867 3_466
O(3) H(13) 3.133 1_455
O(3) H(14) 3.009 1_455
O(3) H(14) 3.579 3_556
O(3) H(15) 3.500 3_556
O(3) H(16) 3.733 1_455
O(3) H(18) 3.053 3_566
O(3) H(19) 3.672 3_566
N(1) H(5) 3.014 2_555
N(1) H(6) 2.921 2_555
C(1) H(1) 3.511 3_566
C(1) H(6) 3.308 2_555
C(2) H(1) 3.473 3_566
C(3) H(5) 3.459 4_555
C(3) H(7) 3.594 3_556
C(4) H(7) 3.769 3_556
C(4) H(9) 3.622 4_554
C(4) H(15) 3.761 3_556
C(4) H(19) 3.529 3_566
C(5) H(6) 3.747 2_555
C(5) H(9) 2.961 4_554
C(5) H(19) 3.424 3_566
C(6) H(6) 3.022 2_555
C(7) H(6) 2.818 2_555
C(8) H(2) 3.359 4_554
C(8) H(6) 3.422 2_555
C(8) H(9) 3.733 4_554
C(8) H(17) 3.485 3_556
C(9) H(1) 3.728 3_556
C(9) H(1) 3.399 4_554
C(9) H(2) 2.906 4_554
C(9) H(7) 3.727 2_545
C(9) H(17) 3.568 3_556
C(10) H(1) 3.649 3_556
C(10) H(1) 3.126 4_554
C(10) H(2) 3.608 4_554
C(10) H(19) 3.525 4_554
C(11) H(1) 3.782 3_556
C(11) H(1) 3.789 4_554
C(11) H(5) 3.135 2_555
C(11) H(6) 3.548 2_555
C(11) H(8) 3.340 3_556
C(11) H(17) 3.799 4_554
C(11) H(19) 3.400 4_554
C(12) H(9) 3.559 4_554
C(12) H(12) 3.719 3_466
C(12) H(15) 3.204 3_556
C(12) H(18) 3.568 3_566
C(13) H(15) 3.212 3_556
C(14) H(4) 3.460 4_555
C(14) H(7) 3.508 3_556
C(14) H(11) 3.715 2_446
C(14) H(15) 2.869 3_556
C(14) H(19) 3.710 2_546
C(15) H(3) 2.929 4_555
C(15) H(4) 3.034 4_555
C(15) H(11) 2.966 2_446
C(15) H(15) 3.717 3_556
C(15) H(18) 3.462 2_546
C(15) H(19) 3.546 2_546
C(16) H(3) 3.420 4_555
C(16) H(4) 3.385 4_555
C(16) H(11) 3.254 2_446
C(16) H(13) 3.309 4_455
C(16) H(15) 3.661 4_455
C(16) H(18) 3.726 1_455
C(17) H(9) 3.678 2_456
C(17) H(13) 2.951 3_566
C(17) H(16) 3.693 1_455
C(17) H(18) 3.037 1_455
C(18) H(12) 3.253 3_466
C(18) H(13) 2.979 3_566
C(18) H(16) 3.341 1_455
C(18) H(16) 3.684 3_566
C(18) H(18) 3.536 1_455
C(19) H(3) 3.401 3_556
C(19) H(12) 3.363 3_566
C(20) H(8) 3.451 3_556
C(20) H(10) 3.046 4_654
C(20) H(11) 3.545 3_566
C(20) H(12) 3.286 3_566
C(20) H(14) 3.213 3_656
C(20) H(17) 3.799 4_554
C(21) H(3) 3.558 3_556
C(21) H(4) 3.691 3_556
C(21) H(10) 3.744 2_546
C(21) H(12) 3.180 3_566
C(22) H(4) 3.192 3_556
C(23) H(4) 3.538 3_556
C(23) H(7) 3.373 4_555
C(23) H(8) 3.652 2_556
C(23) H(9) 3.215 2_556
C(23) H(11) 3.619 1_655
H(1) C(1) 3.511 3_566
H(1) C(2) 3.473 3_566
H(1) C(9) 3.728 3_556
H(1) C(9) 3.399 4_555
H(1) C(10) 3.649 3_556
H(1) C(10) 3.126 4_555
H(1) C(11) 3.782 3_556
H(1) C(11) 3.789 4_555
H(1) H(1) 3.460 3_566
H(1) H(5) 3.463 4_555
H(1) H(6) 2.986 4_555
H(2) Pt(1) 3.672 3_566
H(2) O(2) 3.555 3_566
H(2) C(8) 3.359 4_555
H(2) C(9) 2.906 4_555
H(2) C(10) 3.608 4_555
H(2) H(4) 3.430 4_555
H(2) H(5) 2.627 4_555
H(3) O(1) 3.466 3_556
H(3) C(15) 2.929 4_554
H(3) C(16) 3.420 4_554
H(3) C(19) 3.401 3_556
H(3) C(21) 3.558 3_556
H(3) H(9) 2.299 4_554
H(3) H(10) 3.222 4_554
H(3) H(19) 3.563 3_566
H(4) O(2) 3.223 3_556
H(4) C(14) 3.460 4_554
H(4) C(15) 3.034 4_554
H(4) C(16) 3.385 4_554
H(4) C(21) 3.691 3_556
H(4) C(22) 3.192 3_556
H(4) C(23) 3.538 3_556
H(4) H(2) 3.430 4_554
H(4) H(8) 3.713 4_554
H(4) H(9) 3.057 4_554
H(4) H(10) 3.588 4_554
H(4) H(17) 2.963 3_556
H(5) Pt(1) 3.063 2_545
H(5) O(1) 3.125 2_545
H(5) N(1) 3.014 2_545
H(5) C(3) 3.459 4_554
H(5) C(11) 3.135 2_545
H(5) H(1) 3.463 4_554
H(5) H(2) 2.627 4_554
H(5) H(7) 3.051 2_545
H(5) H(17) 3.139 3_556
H(6) Pt(1) 3.560 2_545
H(6) N(1) 2.921 2_545
H(6) C(1) 3.308 2_545
H(6) C(5) 3.747 2_545
H(6) C(6) 3.022 2_545
H(6) C(7) 2.818 2_545
H(6) C(8) 3.422 2_545
H(6) C(11) 3.548 2_545
H(6) H(1) 2.986 4_554
H(6) H(8) 3.611 3_556
H(6) H(19) 3.046 4_554
H(7) C(3) 3.594 3_556
H(7) C(4) 3.769 3_556
H(7) C(9) 3.727 2_555
H(7) C(14) 3.508 3_556
H(7) C(23) 3.373 4_554
H(7) H(5) 3.051 2_555
H(7) H(8) 2.567 3_556
H(7) H(17) 3.079 4_554
H(7) H(19) 2.792 4_554
H(8) O(1) 3.334 3_556
H(8) C(11) 3.340 3_556
H(8) C(20) 3.451 3_556
H(8) C(23) 3.652 2_546
H(8) H(4) 3.713 4_555
H(8) H(6) 3.611 3_556
H(8) H(7) 2.567 3_556
H(8) H(15) 2.552 3_556
H(8) H(17) 3.648 2_546
H(8) H(18) 3.584 2_546
H(8) H(19) 3.158 2_546
H(9) O(3) 2.747 4_555
H(9) C(4) 3.622 4_555
H(9) C(5) 2.961 4_555
H(9) C(8) 3.733 4_555
H(9) C(12) 3.559 4_555
H(9) C(17) 3.678 2_446
H(9) C(23) 3.215 2_546
H(9) H(3) 2.299 4_555
H(9) H(4) 3.057 4_555
H(9) H(11) 2.763 2_446
H(9) H(17) 3.753 2_546
H(9) H(18) 2.746 2_546
H(9) H(19) 2.820 2_546
H(10) O(3) 3.347 4_555
H(10) C(20) 3.046 4_455
H(10) C(21) 3.744 2_556
H(10) H(3) 3.222 4_555
H(10) H(4) 3.588 4_555
H(10) H(11) 3.298 2_446
H(10) H(13) 2.692 4_455
H(10) H(14) 3.689 2_556
H(10) H(14) 3.036 4_455
H(10) H(15) 2.902 4_455
H(10) H(16) 3.314 2_556
H(11) O(3) 3.107 3_466
H(11) C(14) 3.715 2_456
H(11) C(15) 2.966 2_456
H(11) C(16) 3.254 2_456
H(11) C(20) 3.545 3_566
H(11) C(23) 3.619 1_455
H(11) H(9) 2.763 2_456
H(11) H(10) 3.298 2_456
H(11) H(13) 2.605 3_566
H(11) H(18) 2.699 1_455
H(12) O(3) 2.867 3_466
H(12) C(12) 3.719 3_466
H(12) C(18) 3.253 3_466
H(12) C(19) 3.363 3_566
H(12) C(20) 3.286 3_566
H(12) C(21) 3.180 3_566
H(12) H(12) 2.451 3_466
H(12) H(13) 2.694 3_566
H(12) H(14) 3.420 3_566
H(12) H(16) 3.274 1_455
H(12) H(16) 2.921 3_566
H(12) H(18) 3.551 1_455
H(13) O(3) 3.133 1_655
H(13) C(16) 3.309 4_654
H(13) C(17) 2.951 3_566
H(13) C(18) 2.979 3_566
H(13) H(10) 2.692 4_654
H(13) H(11) 2.605 3_566
H(13) H(12) 2.694 3_566
H(13) H(14) 3.748 3_656
H(13) H(17) 3.403 4_554
H(14) O(3) 3.009 1_655
H(14) O(3) 3.579 3_556
H(14) C(20) 3.213 3_656
H(14) H(10) 3.689 2_546
H(14) H(10) 3.036 4_654
H(14) H(12) 3.420 3_566
H(14) H(13) 3.748 3_656
H(14) H(14) 2.347 3_656
H(14) H(15) 3.334 3_656
H(15) O(3) 3.500 3_556
H(15) C(4) 3.761 3_556
H(15) C(12) 3.204 3_556
H(15) C(13) 3.212 3_556
H(15) C(14) 2.869 3_556
H(15) C(15) 3.717 3_556
H(15) C(16) 3.661 4_654
H(15) H(8) 2.552 3_556
H(15) H(10) 2.902 4_654
H(15) H(14) 3.334 3_656
H(15) H(17) 3.494 4_554
H(16) O(3) 3.733 1_655
H(16) C(17) 3.693 1_655
H(16) C(18) 3.341 1_655
H(16) C(18) 3.684 3_566
H(16) H(10) 3.314 2_546
H(16) H(12) 3.274 1_655
H(16) H(12) 2.921 3_566
H(17) O(1) 3.575 4_555
H(17) C(8) 3.485 3_556
H(17) C(9) 3.568 3_556
H(17) C(11) 3.799 4_555
H(17) C(20) 3.799 4_555
H(17) H(4) 2.963 3_556
H(17) H(5) 3.139 3_556
H(17) H(7) 3.079 4_555
H(17) H(8) 3.648 2_556
H(17) H(9) 3.753 2_556
H(17) H(13) 3.403 4_555
H(17) H(15) 3.494 4_555
H(18) O(3) 3.053 3_566
H(18) C(12) 3.568 3_566
H(18) C(15) 3.462 2_556
H(18) C(16) 3.726 1_655
H(18) C(17) 3.037 1_655
H(18) C(18) 3.536 1_655
H(18) H(8) 3.584 2_556
H(18) H(9) 2.746 2_556
H(18) H(11) 2.699 1_655
H(18) H(12) 3.551 1_655
H(19) O(3) 3.672 3_566
H(19) C(4) 3.529 3_566
H(19) C(5) 3.424 3_566
H(19) C(10) 3.525 4_555
H(19) C(11) 3.400 4_555
H(19) C(14) 3.710 2_556
H(19) C(15) 3.546 2_556
H(19) H(3) 3.563 3_566
H(19) H(6) 3.046 4_555
H(19) H(7) 2.792 4_555
H(19) H(8) 3.158 2_556
H(19) H(9) 2.820 2_556

loop_
_geom_torsion_atom_site_label_1
_geom_torsion_atom_site_label_2
_geom_torsion_atom_site_label_3
_geom_torsion_atom_site_label_4
_geom_torsion
O(1) Pt(1) O(2) C(22) -6.6(4)
O(2) Pt(1) O(1) C(19) 5.7(4)
O(1) Pt(1) N(1) C(7) 177.1(3)
O(1) Pt(1) N(1) C(11) -1.7(3)
N(1) Pt(1) O(1) C(19) -172.0(4)
O(1) Pt(1) C(1) C(2) -172.2(17)
O(1) Pt(1) C(1) C(6) 8(2)
C(1) Pt(1) O(1) C(19) -177.5(17)
O(2) Pt(1) N(1) C(7) 19.8(15)
O(2) Pt(1) N(1) C(11) -159.0(12)
N(1) Pt(1) O(2) C(22) 150.7(12)
O(2) Pt(1) C(1) C(2) 4.7(4)
O(2) Pt(1) C(1) C(6) -175.0(3)
C(1) Pt(1) O(2) C(22) 173.6(4)
N(1) Pt(1) C(1) C(2) -177.7(4)
N(1) Pt(1) C(1) C(6) 2.6(3)
C(1) Pt(1) N(1) C(7) -3.4(3)
C(1) Pt(1) N(1) C(11) 177.8(3)
Pt(1) O(1) C(19) C(20) 177.8(4)
Pt(1) O(1) C(19) C(21) -2.6(8)
Pt(1) O(2) C(22) C(21) 4.8(8)
Pt(1) O(2) C(22) C(23) -175.4(4)
Pt(1) N(1) C(7) C(6) 3.4(4)
Pt(1) N(1) C(7) C(8) -177.9(3)
Pt(1) N(1) C(11) C(10) 179.5(3)
C(7) N(1) C(11) C(10) 0.8(6)
C(11) N(1) C(7) C(6) -177.7(3)
C(11) N(1) C(7) C(8) 0.9(6)
Pt(1) C(1) C(2) C(3) -179.4(3)
Pt(1) C(1) C(6) C(5) 179.5(3)
Pt(1) C(1) C(6) C(7) -1.5(4)
C(2) C(1) C(6) C(5) -0.2(5)
C(2) C(1) C(6) C(7) 178.7(3)
C(6) C(1) C(2) C(3) 0.3(6)
C(1) C(2) C(3) C(4) -0.2(5)
C(2) C(3) C(4) C(5) 0.1(5)
C(2) C(3) C(4) C(12) -175.9(4)
C(3) C(4) C(5) C(6) 0.0(6)
C(3) C(4) C(12) O(3) 151.5(5)
C(3) C(4) C(12) C(13) -27.6(6)
C(5) C(4) C(12) O(3) -24.5(7)
C(5) C(4) C(12) C(13) 156.4(4)
C(12) C(4) C(5) C(6) 176.1(4)
C(4) C(5) C(6) C(1) 0.1(4)
C(4) C(5) C(6) C(7) -178.8(4)
C(1) C(6) C(7) N(1) -1.2(5)
C(1) C(6) C(7) C(8) -179.8(4)
C(5) C(6) C(7) N(1) 177.7(3)
C(5) C(6) C(7) C(8) -0.8(6)
N(1) C(7) C(8) C(9) -1.8(6)
C(6) C(7) C(8) C(9) 176.6(4)
C(7) C(8) C(9) C(10) 1.2(7)
C(8) C(9) C(10) C(11) 0.4(7)
C(9) C(10) C(11) N(1) -1.4(7)
O(3) C(12) C(13) C(14) 133.1(5)
O(3) C(12) C(13) C(18) -41.3(7)
C(4) C(12) C(13) C(14) -47.8(6)
C(4) C(12) C(13) C(18) 137.8(4)
C(12) C(13) C(14) C(15) -175.4(5)
C(12) C(13) C(18) C(17) 177.7(5)
C(14) C(13) C(18) C(17) 3.3(8)
C(18) C(13) C(14) C(15) -1.1(8)
C(13) C(14) C(15) C(16) -1.7(9)
C(14) C(15) C(16) C(17) 2.2(10)
C(15) C(16) C(17) C(18) 0.0(10)
C(16) C(17) C(18) C(13) -2.8(9)
O(1) C(19) C(21) C(22) -1.9(10)
C(20) C(19) C(21) C(22) 177.7(6)
C(19) C(21) C(22) O(2) 0.9(10)
C(19) C(21) C(22) C(23) -178.9(6)
